data_7042604
loop_
_publ_author_name
'Paitandi, Rajendra Prasad'
'Singh, Roop Shikha'
'Mukhopadhyay, Sujay'
'Kumar, Ashish'
'Pandey, Daya Shankar'

_publ_section_title
;
 Spacer length dependent architectural diversity in bis-dipyrrin
 copper(ii) complexes.
;
_journal_issue 16
_journal_name_full 'Dalton transactions (Cambridge, England : 2003)'
_journal_page_first 5420
_journal_page_last 5430
_journal_paper_doi 10.1039/c7dt00107j
_journal_volume 46
_journal_year 2017
_chemical_formula_moiety 'C44 H48  N6 Ni2 O2 S4'
_chemical_formula_sum 'C44 H48 N6 Ni2 O2 S4'
_chemical_formula_weight 938.54
_chemical_melting_point 340
_space_group_crystal_system triclinic
_space_group_IT_number 2
_space_group_name_Hall '-P 1'
_space_group_name_H-M_alt 'P -1'
_symmetry_cell_setting triclinic
_symmetry_space_group_name_Hall '-P 1'
_symmetry_space_group_name_H-M 'P -1'
_atom_sites_solution_hydrogens geom
_audit_creation_method SHELXL-2014/7
_audit_update_record
;
2017-03-09 deposited with the CCDC.
2017-03-24 downloaded from the CCDC.
;
_cell_angle_alpha 61.418(14)
_cell_angle_beta 88.048(14)
_cell_angle_gamma 79.414(14)
_cell_formula_units_Z 2
_cell_length_a 9.531(5)
_cell_length_b 16.488(9)
_cell_length_c 16.546(9)
_cell_measurement_reflns_used 380
_cell_measurement_temperature 301(2)
_cell_measurement_theta_max 20.381
_cell_measurement_theta_min 2.1
_cell_volume 2240(2)
_computing_cell_refinement 'Bruker SMART'
_computing_data_collection 'Bruker SMART'
_computing_molecular_graphics Ortep3
_computing_publication_material Shelx97
_computing_structure_refinement 'SHELXL-2014/7 (Sheldrick, 2014)'
_computing_structure_solution 'SHELXL-2014/7 (Sheldrick, 2014)'
_diffrn_ambient_temperature 301(2)
_diffrn_measured_fraction_theta_full 0.995
_diffrn_measured_fraction_theta_max 0.995
_diffrn_measurement_device_type 'Bruker APEX-II CCD'
_diffrn_radiation_type MoK\a
_diffrn_radiation_wavelength 0.71073
_diffrn_reflns_av_R_equivalents 0.1081
_diffrn_reflns_av_unetI/netI 0.1209
_diffrn_reflns_Laue_measured_fraction_full 0.914
_diffrn_reflns_Laue_measured_fraction_max 0.914
_diffrn_reflns_limit_h_max 12
_diffrn_reflns_limit_k_max 22
_diffrn_reflns_limit_l_max 22
_diffrn_reflns_number 24043
_diffrn_reflns_point_group_measured_fraction_full 0.914
_diffrn_reflns_point_group_measured_fraction_max 0.914
_diffrn_reflns_theta_full 24.381
_diffrn_reflns_theta_max 24.381
_diffrn_reflns_theta_min 2.178
_exptl_absorpt_coefficient_mu 1.070
_exptl_absorpt_correction_T_max 1.0000
_exptl_absorpt_correction_T_min 0.36543
_exptl_absorpt_correction_type multi-scan
_exptl_absorpt_process_details 'SADABS, Bruker, 1997'
_exptl_crystal_colour red
_exptl_crystal_density_diffrn 1.391
_exptl_crystal_description needle
_exptl_crystal_F_000 980
_exptl_crystal_recrystallization_method 'DCM, Hexane'
_exptl_crystal_size_max 0.24
_exptl_crystal_size_mid 0.18
_exptl_crystal_size_min 0.14
_refine_diff_density_max 0.387
_refine_diff_density_min -0.534
_refine_diff_density_rms 0.072
_refine_ls_extinction_method none
_refine_ls_goodness_of_fit_ref 1.024
_refine_ls_hydrogen_treatment constr
_refine_ls_matrix_type full
_refine_ls_number_parameters 212
_refine_ls_number_reflns 6680
_refine_ls_number_restraints 0
_refine_ls_restrained_S_all 1.024
_refine_ls_R_factor_all 0.1436
_refine_ls_R_factor_gt 0.0619
_refine_ls_shift/su_max 0.000
_refine_ls_shift/su_mean 0.000
_refine_ls_structure_factor_coef Fsqd
_refine_ls_weighting_details 'w=1/[\s^2^(Fo^2^)+(0.0649P)^2^+1.0413P] where P=(Fo^2^+2Fc^2^)/3'
_refine_ls_weighting_scheme calc
_refine_ls_wR_factor_gt 0.1189
_refine_ls_wR_factor_ref 0.1493
_reflns_Friedel_coverage 0.000
_reflns_number_gt 2648
_reflns_number_total 6593
_reflns_threshold_expression 'I > 2\s(I)'
_cod_data_source_file c7dt00107j2.cif
_cod_data_source_block shelx
_cod_depositor_comments 'Adding full bibliography for 7042603--7042608.cif.'
_cod_original_formula_sum 'C44 H48  N6 Ni2 O2 S4'
_cod_database_code 7042604
_shelx_shelxl_version_number 2014/7
_shelx_space_group_comment
;
The symmetry employed for this shelxl refinement is uniquely defined
by the following loop, which should always be used as a source of
symmetry information in preference to the above space-group names.
They are only intended as comments.
;
_shelx_estimated_absorpt_t_min 0.864
_shelx_estimated_absorpt_t_max 0.891

loop_
_space_group_symop_operation_xyz
'x, y, z'
'-x, -y, -z'

loop_
_atom_site_label
_atom_site_type_symbol
_atom_site_fract_x
_atom_site_fract_y
_atom_site_fract_z
_atom_site_U_iso_or_equiv
_atom_site_adp_type
_atom_site_occupancy
_atom_site_site_symmetry_order
_atom_site_calc_flag
_atom_site_refinement_flags_posn
_atom_site_refinement_flags_adp
Ni1 Ni 0.06521(11) 0.75083(10) 0.78461(10) 0.0482(5) Uani 1 1 d . .
Ni2 Ni 0.59128(12) 0.23091(10) 0.75381(10) 0.0511(5) Uani 1 1 d . .
S1 S 0.0296(3) 0.7506(2) 0.9173(2) 0.0643(10) Uani 1 1 d . .
S3 S 0.6642(3) 0.0932(2) 0.7611(2) 0.0689(10) Uani 1 1 d . .
S4 S 0.7997(3) 0.2466(2) 0.6926(2) 0.0677(10) Uani 1 1 d . .
S2 S 0.2700(3) 0.7721(2) 0.8184(2) 0.0720(11) Uani 1 1 d . .
O1 O -0.3237(7) 0.8570(7) 0.4998(5) 0.069(2) Uani 1 1 d . .
O2 O 0.3153(7) 0.4403(5) 0.9003(5) 0.071(2) Uani 1 1 d . .
N5 N 0.5327(9) 0.3584(6) 0.7213(6) 0.047(2) Uani 1 1 d . .
N1 N -0.1242(7) 0.7391(5) 0.7655(6) 0.042(2) Uani 1 1 d . .
N4 N 0.4355(8) 0.1961(7) 0.8288(6) 0.045(2) Uani 1 1 d . .
N2 N 0.1257(8) 0.7484(6) 0.6762(6) 0.046(2) Uani 1 1 d . .
N3 N 0.2647(9) 0.7770(7) 0.9797(8) 0.079(3) Uani 1 1 d . .
C5 C -0.0978(10) 0.7281(7) 0.6234(7) 0.041(3) Uani 1 1 d . .
N6 N 0.9280(10) 0.0815(9) 0.6960(6) 0.073(3) Uani 1 1 d . .
C26 C 0.3239(11) 0.2538(10) 0.8425(8) 0.046(3) Uani 1 1 d . .
C4 C -0.1778(9) 0.7278(7) 0.6957(8) 0.044(3) Uani 1 1 d . .
C27 C 0.3067(10) 0.3508(9) 0.7975(7) 0.040(3) Uani 1 1 d . .
C11 C -0.2831(11) 0.7755(10) 0.4959(8) 0.053(3) Uani 1 1 d . .
C10 C -0.1703(11) 0.7116(9) 0.5555(8) 0.052(3) Uani 1 1 d . .
C6 C 0.0454(9) 0.7361(7) 0.6148(7) 0.043(3) Uani 1 1 d . .
C32 C 0.1775(11) 0.4022(8) 0.8147(7) 0.047(3) Uani 1 1 d . .
C8 C 0.2627(11) 0.7478(8) 0.5614(8) 0.063(4) Uani 1 1 d . .
H8 H 0.3418 0.7510 0.5263 0.076 Uiso 1 1 calc R U
C28 C 0.4035(12) 0.4001(10) 0.7402(8) 0.049(3) Uani 1 1 d . .
C33 C 0.1808(12) 0.4492(8) 0.8651(8) 0.059(3) Uani 1 1 d . .
C23 C 0.4201(11) 0.1083(9) 0.8886(9) 0.065(4) Uani 1 1 d . .
H23 H 0.4806 0.0542 0.8950 0.078 Uiso 1 1 calc R U
C37 C 0.0446(12) 0.4061(8) 0.7793(8) 0.067(4) Uani 1 1 d . .
H37 H 0.0398 0.3763 0.7441 0.080 Uiso 1 1 calc R U
C40 C 0.8186(11) 0.1317(9) 0.7124(7) 0.057(3) Uani 1 1 d . .
C7 C 0.1324(11) 0.7351(7) 0.5446(8) 0.059(3) Uani 1 1 d . .
H7 H 0.1054 0.7272 0.4957 0.071 Uiso 1 1 calc R U
C18 C 0.2014(10) 0.7677(8) 0.9165(8) 0.062(4) Uani 1 1 d . .
C15 C -0.1221(11) 0.6289(10) 0.5507(8) 0.065(4) Uani 1 1 d . .
H15 H -0.0455 0.5856 0.5903 0.078 Uiso 1 1 calc R U
C13 C -0.2970(13) 0.6713(12) 0.4335(9) 0.076(4) Uani 1 1 d . .
H13 H -0.3420 0.6584 0.3931 0.092 Uiso 1 1 calc R U
C14 C -0.1835(14) 0.6087(10) 0.4898(10) 0.080(4) Uani 1 1 d . .
H14 H -0.1479 0.5535 0.4873 0.096 Uiso 1 1 calc R U
C12 C -0.3449(11) 0.7526(10) 0.4363(8) 0.068(4) Uani 1 1 d . .
H12 H -0.4222 0.7948 0.3967 0.082 Uiso 1 1 calc R U
C25 C 0.2403(11) 0.1997(10) 0.9113(9) 0.067(4) Uani 1 1 d . .
H25 H 0.1590 0.2223 0.9326 0.080 Uiso 1 1 calc R U
C9 C 0.2538(10) 0.7550(8) 0.6416(9) 0.067(4) Uani 1 1 d . .
H9 H 0.3298 0.7637 0.6686 0.080 Uiso 1 1 calc R U
C1 C -0.2318(10) 0.7349(8) 0.8233(7) 0.066(4) Uani 1 1 d . .
H1 H -0.2264 0.7413 0.8759 0.079 Uiso 1 1 calc R U
C3 C -0.3192(10) 0.7148(8) 0.7128(9) 0.070(4) Uani 1 1 d . .
H3 H -0.3799 0.7048 0.6770 0.084 Uiso 1 1 calc R U
C38 C 0.3292(11) 0.4897(8) 0.9496(9) 0.077(4) Uani 1 1 d . .
H38A H 0.2810 0.4639 1.0067 0.092 Uiso 1 1 calc R U
H38B H 0.2865 0.5557 0.9130 0.092 Uiso 1 1 calc R U
C31 C 0.5906(13) 0.4293(11) 0.6627(9) 0.075(4) Uani 1 1 d . .
H31 H 0.6778 0.4217 0.6378 0.090 Uiso 1 1 calc R U
C2 C -0.3507(10) 0.7193(9) 0.7901(10) 0.079(4) Uani 1 1 d . .
H2 H -0.4379 0.7131 0.8173 0.094 Uiso 1 1 calc R U
C16 C -0.4410(11) 0.9257(9) 0.4402(9) 0.074(4) Uani 1 1 d . .
H16A H -0.5259 0.8981 0.4511 0.089 Uiso 1 1 calc R U
H16B H -0.4191 0.9465 0.3763 0.089 Uiso 1 1 calc R U
C34 C 0.0581(14) 0.4954(9) 0.8829(8) 0.076(4) Uani 1 1 d . .
H34 H 0.0614 0.5238 0.9194 0.091 Uiso 1 1 calc R U
C29 C 0.3914(12) 0.4970(11) 0.6922(10) 0.075(4) Uani 1 1 d . .
H29 H 0.3171 0.5415 0.6937 0.090 Uiso 1 1 calc R U
C17 C -0.4687(12) 1.0088(10) 0.4581(8) 0.080(4) Uani 1 1 d . .
H17A H -0.3788 1.0285 0.4578 0.096 Uiso 1 1 calc R U
H17B H -0.5311 1.0606 0.4079 0.096 Uiso 1 1 calc R U
C21 C 0.1915(14) 0.7770(11) 1.0576(9) 0.096(5) Uani 1 1 d . .
H21A H 0.2596 0.7493 1.1104 0.115 Uiso 1 1 calc R U
H21B H 0.1195 0.7381 1.0730 0.115 Uiso 1 1 calc R U
C24 C 0.2996(12) 0.1088(11) 0.9407(9) 0.078(4) Uani 1 1 d . .
H24 H 0.2675 0.0566 0.9864 0.093 Uiso 1 1 calc R U
C19 C 0.4231(14) 0.7789(10) 0.9758(10) 0.101(5) Uani 1 1 d . .
H19A H 0.4651 0.7575 1.0369 0.121 Uiso 1 1 calc R U
H19B H 0.4714 0.7380 0.9524 0.121 Uiso 1 1 calc R U
C30 C 0.5108(16) 0.5146(11) 0.6421(10) 0.100(5) Uani 1 1 d . .
H30 H 0.5323 0.5732 0.6022 0.120 Uiso 1 1 calc R U
C35 C -0.0722(13) 0.4980(9) 0.8436(11) 0.087(5) Uani 1 1 d . .
H35 H -0.1557 0.5321 0.8515 0.104 Uiso 1 1 calc R U
C43 C 1.0601(11) 0.1186(9) 0.6696(8) 0.090(4) Uani 1 1 d . .
H43A H 1.0382 0.1867 0.6410 0.108 Uiso 1 1 calc R U
H43B H 1.1052 0.1015 0.6251 0.108 Uiso 1 1 calc R U
C41 C 0.9200(15) -0.0120(10) 0.7067(11) 0.109(5) Uani 1 1 d . .
H41A H 0.8425 -0.0358 0.7452 0.131 Uiso 1 1 calc R U
H41B H 1.0085 -0.0557 0.7369 0.131 Uiso 1 1 calc R U
C39 C 0.4871(12) 0.4787(8) 0.9699(8) 0.077(4) Uani 1 1 d . .
H39A H 0.5325 0.5091 0.9123 0.093 Uiso 1 1 calc R U
H39B H 0.5303 0.4124 1.0007 0.093 Uiso 1 1 calc R U
C22 C 0.1217(13) 0.8734(10) 1.0392(10) 0.109(5) Uani 1 1 d . .
H22A H 0.0746 0.8698 1.0927 0.164 Uiso 1 1 calc R U
H22B H 0.1927 0.9119 1.0252 0.164 Uiso 1 1 calc R U
H22C H 0.0526 0.9006 0.9878 0.164 Uiso 1 1 calc R U
C20 C 0.4375(13) 0.8727(11) 0.9164(13) 0.144(7) Uani 1 1 d . .
H20A H 0.5371 0.8764 0.9124 0.215 Uiso 1 1 calc R U
H20B H 0.3958 0.8930 0.8562 0.215 Uiso 1 1 calc R U
H20C H 0.3895 0.9125 0.9403 0.215 Uiso 1 1 calc R U
C42 C 0.8950(16) -0.0052(11) 0.6123(13) 0.145(7) Uani 1 1 d . .
H42A H 0.8902 -0.0663 0.6205 0.218 Uiso 1 1 calc R U
H42B H 0.8068 0.0374 0.5828 0.218 Uiso 1 1 calc R U
H42C H 0.9725 0.0175 0.5746 0.218 Uiso 1 1 calc R U
C44 C 1.1601(12) 0.0799(11) 0.7527(10) 0.158(8) Uani 1 1 d . .
H44A H 1.2464 0.1046 0.7347 0.237 Uiso 1 1 calc R U
H44B H 1.1157 0.0977 0.7963 0.237 Uiso 1 1 calc R U
H44C H 1.1825 0.0125 0.7804 0.237 Uiso 1 1 calc R U
C36 C -0.0801(13) 0.4526(10) 0.7948(10) 0.083(4) Uani 1 1 d . .
H36 H -0.1680 0.4527 0.7720 0.099 Uiso 1 1 calc R U

loop_
_atom_site_aniso_label
_atom_site_aniso_U_11
_atom_site_aniso_U_22
_atom_site_aniso_U_33
_atom_site_aniso_U_23
_atom_site_aniso_U_13
_atom_site_aniso_U_12
Ni1 0.0300(7) 0.0721(12) 0.0529(11) -0.0383(9) -0.0002(7) -0.0090(7)
Ni2 0.0398(8) 0.0708(13) 0.0547(11) -0.0396(10) 0.0032(7) -0.0109(7)
S1 0.0584(17) 0.099(3) 0.055(2) -0.047(2) 0.0097(16) -0.0314(18)
S3 0.0588(18) 0.071(3) 0.080(3) -0.041(2) 0.0087(17) -0.0066(17)
S4 0.0538(18) 0.090(3) 0.074(3) -0.051(2) 0.0190(17) -0.0170(18)
S2 0.0347(15) 0.126(3) 0.086(3) -0.075(2) 0.0031(16) -0.0154(17)
O1 0.060(5) 0.085(7) 0.070(6) -0.046(6) -0.020(4) -0.002(5)
O2 0.061(5) 0.098(7) 0.087(7) -0.075(6) -0.001(4) -0.005(4)
N5 0.058(6) 0.044(7) 0.048(7) -0.027(6) 0.011(5) -0.021(6)
N1 0.016(4) 0.066(7) 0.056(7) -0.039(6) 0.004(5) -0.004(4)
N4 0.042(6) 0.049(7) 0.047(7) -0.027(6) 0.002(5) -0.005(5)
N2 0.026(5) 0.075(7) 0.049(6) -0.037(6) 0.007(5) -0.015(4)
N3 0.059(7) 0.131(10) 0.072(9) -0.061(8) -0.009(6) -0.034(6)
C5 0.040(7) 0.055(8) 0.024(7) -0.018(6) 0.002(6) -0.004(5)
N6 0.046(6) 0.106(11) 0.054(7) -0.034(7) 0.019(5) -0.002(7)
C26 0.041(7) 0.067(11) 0.035(8) -0.030(8) 0.002(6) -0.007(8)
C4 0.022(6) 0.068(9) 0.054(9) -0.038(7) -0.004(6) -0.007(5)
C27 0.033(7) 0.053(10) 0.029(7) -0.020(7) 0.002(6) -0.001(7)
C11 0.043(8) 0.080(12) 0.048(9) -0.037(9) 0.008(7) -0.022(8)
C10 0.050(7) 0.068(10) 0.046(9) -0.034(8) -0.006(6) -0.008(7)
C6 0.023(6) 0.066(9) 0.043(8) -0.034(7) 0.007(6) 0.003(5)
C32 0.062(9) 0.053(9) 0.031(8) -0.024(7) 0.003(6) -0.014(7)
C8 0.041(7) 0.094(11) 0.044(9) -0.026(8) 0.018(6) -0.010(6)
C28 0.059(9) 0.050(11) 0.046(9) -0.031(8) 0.014(7) -0.002(8)
C33 0.051(8) 0.068(10) 0.067(10) -0.040(8) 0.013(7) -0.007(7)
C23 0.063(8) 0.043(10) 0.089(10) -0.030(9) 0.005(8) -0.014(7)
C37 0.039(7) 0.078(10) 0.094(11) -0.053(9) 0.015(7) -0.004(7)
C40 0.050(7) 0.085(11) 0.015(7) -0.010(7) -0.002(5) -0.002(7)
C7 0.043(7) 0.087(10) 0.050(9) -0.039(8) -0.003(6) -0.001(6)
C18 0.047(7) 0.087(10) 0.070(10) -0.049(8) -0.001(7) -0.021(6)
C15 0.055(7) 0.082(12) 0.056(10) -0.030(9) -0.002(6) -0.013(8)
C13 0.060(9) 0.133(15) 0.077(11) -0.077(12) 0.009(8) -0.035(9)
C14 0.078(9) 0.112(13) 0.092(12) -0.079(11) 0.012(8) -0.030(9)
C12 0.044(7) 0.110(13) 0.071(11) -0.058(10) 0.005(7) -0.021(8)
C25 0.056(8) 0.053(10) 0.095(12) -0.039(9) 0.007(8) -0.011(8)
C9 0.035(7) 0.092(11) 0.081(11) -0.043(9) 0.011(7) -0.024(6)
C1 0.036(6) 0.131(12) 0.055(9) -0.065(9) 0.012(6) -0.015(7)
C3 0.032(7) 0.116(12) 0.087(11) -0.064(10) 0.003(7) -0.024(7)
C38 0.090(9) 0.070(10) 0.090(11) -0.055(9) 0.008(8) -0.013(8)
C31 0.081(9) 0.050(11) 0.091(11) -0.032(10) 0.024(8) -0.012(9)
C2 0.020(6) 0.143(13) 0.090(12) -0.069(10) 0.010(7) -0.014(7)
C16 0.048(7) 0.094(12) 0.069(10) -0.033(9) 0.000(7) -0.003(7)
C34 0.087(10) 0.093(11) 0.072(10) -0.058(9) 0.025(8) -0.023(9)
C29 0.064(9) 0.071(13) 0.083(11) -0.039(10) 0.011(8) 0.006(8)
C17 0.078(9) 0.081(11) 0.088(12) -0.048(11) 0.000(8) -0.006(7)
C21 0.115(11) 0.142(16) 0.057(10) -0.059(12) -0.006(9) -0.050(11)
C24 0.053(8) 0.093(13) 0.092(11) -0.044(10) 0.039(8) -0.033(8)
C19 0.134(13) 0.097(13) 0.090(12) -0.055(11) -0.023(9) -0.029(11)
C30 0.108(11) 0.069(14) 0.114(13) -0.034(11) 0.054(11) -0.033(10)
C35 0.055(9) 0.066(11) 0.111(14) -0.025(10) 0.014(8) 0.004(7)
C43 0.059(8) 0.132(13) 0.068(11) -0.051(10) 0.009(8) 0.016(8)
C41 0.110(11) 0.072(13) 0.127(17) -0.040(12) 0.035(11) -0.001(9)
C39 0.096(9) 0.086(11) 0.079(11) -0.060(8) 0.004(7) -0.023(7)
C22 0.130(12) 0.143(16) 0.104(13) -0.093(13) 0.032(10) -0.046(12)
C20 0.099(11) 0.101(14) 0.24(2) -0.092(16) -0.038(12) -0.014(10)
C42 0.200(17) 0.097(15) 0.156(19) -0.080(15) -0.013(14) -0.006(11)
C44 0.071(9) 0.23(2) 0.102(14) -0.030(14) -0.024(9) -0.010(11)
C36 0.065(10) 0.082(12) 0.098(13) -0.039(10) -0.005(8) -0.017(8)

loop_
_atom_type_symbol
_atom_type_description
_atom_type_scat_dispersion_real
_atom_type_scat_dispersion_imag
_atom_type_scat_source
C C 0.0033 0.0016 'International Tables Vol C Tables 4.2.6.8 and 6.1.1.4'
H H 0.0000 0.0000 'International Tables Vol C Tables 4.2.6.8 and 6.1.1.4'
N N 0.0061 0.0033 'International Tables Vol C Tables 4.2.6.8 and 6.1.1.4'
O O 0.0106 0.0060 'International Tables Vol C Tables 4.2.6.8 and 6.1.1.4'
Br Br -0.2901 2.4595 'International Tables Vol C Tables 4.2.6.8 and 6.1.1.4'
Ni Ni 0.3393 1.1124 'International Tables Vol C Tables 4.2.6.8 and 6.1.1.4'
S S 0.1246 0.1234 'International Tables Vol C Tables 4.2.6.8 and 6.1.1.4'

loop_
_geom_angle_atom_site_label_1
_geom_angle_atom_site_label_2
_geom_angle_atom_site_label_3
_geom_angle
_geom_angle_site_symmetry_1
_geom_angle_site_symmetry_3
N2 Ni1 N1 93.1(3) . .
N2 Ni1 S2 94.1(2) . .
N1 Ni1 S2 172.3(3) . .
N2 Ni1 S1 171.2(2) . .
N1 Ni1 S1 95.5(3) . .
S2 Ni1 S1 77.41(11) . .
N5 Ni2 N4 92.6(4) . .
N5 Ni2 S3 168.1(3) . .
N4 Ni2 S3 95.4(3) . .
N5 Ni2 S4 95.3(3) . .
N4 Ni2 S4 167.8(3) . .
S3 Ni2 S4 78.32(12) . .
C18 S1 Ni1 87.2(4) . .
C40 S3 Ni2 87.8(5) . .
C40 S4 Ni2 87.4(4) . .
C18 S2 Ni1 88.3(3) . .
C11 O1 C16 119.1(9) . .
C33 O2 C38 117.9(9) . .
C31 N5 C28 104.8(10) . .
C31 N5 Ni2 127.3(10) . .
C28 N5 Ni2 126.8(9) . .
C1 N1 C4 106.9(7) . .
C1 N1 Ni1 125.1(7) . .
C4 N1 Ni1 127.8(7) . .
C23 N4 C26 105.1(9) . .
C23 N4 Ni2 126.3(9) . .
C26 N4 Ni2 128.2(9) . .
C9 N2 C6 104.3(8) . .
C9 N2 Ni1 128.5(8) . .
C6 N2 Ni1 127.2(6) . .
C18 N3 C21 122.1(10) . .
C18 N3 C19 118.8(11) . .
C21 N3 C19 118.8(9) . .
C6 C5 C4 124.4(8) . .
C6 C5 C10 118.9(9) . .
C4 C5 C10 116.5(8) . .
C40 N6 C43 118.5(12) . .
C40 N6 C41 121.0(10) . .
C43 N6 C41 120.5(11) . .
N4 C26 C27 123.1(11) . .
N4 C26 C25 110.2(11) . .
C27 C26 C25 126.5(12) . .
N1 C4 C5 123.3(8) . .
N1 C4 C3 108.3(9) . .
C5 C4 C3 128.4(10) . .
C28 C27 C26 124.3(11) . .
C28 C27 C32 119.2(11) . .
C26 C27 C32 116.5(10) . .
O1 C11 C10 116.5(10) . .
O1 C11 C12 125.4(12) . .
C10 C11 C12 118.1(13) . .
C11 C10 C15 118.0(11) . .
C11 C10 C5 122.7(11) . .
C15 C10 C5 119.3(11) . .
C5 C6 N2 123.9(9) . .
C5 C6 C7 127.1(10) . .
N2 C6 C7 109.0(8) . .
C33 C32 C37 117.4(11) . .
C33 C32 C27 122.6(10) . .
C37 C32 C27 120.1(10) . .
C7 C8 C9 106.0(9) . .
C7 C8 H8 127.0 . .
C9 C8 H8 127.0 . .
C27 C28 C29 127.0(12) . .
C27 C28 N5 124.2(12) . .
C29 C28 N5 108.9(10) . .
C34 C33 O2 123.5(12) . .
C34 C33 C32 122.1(11) . .
O2 C33 C32 114.3(10) . .
N4 C23 C24 111.0(10) . .
N4 C23 H23 124.5 . .
C24 C23 H23 124.5 . .
C36 C37 C32 122.0(12) . .
C36 C37 H37 119.0 . .
C32 C37 H37 119.0 . .
N6 C40 S3 125.6(10) . .
N6 C40 S4 128.0(9) . .
S3 C40 S4 106.5(7) . .
C8 C7 C6 107.4(10) . .
C8 C7 H7 126.3 . .
C6 C7 H7 126.3 . .
N3 C18 S2 127.6(8) . .
N3 C18 S1 125.2(9) . .
S2 C18 S1 107.2(6) . .
C14 C15 C10 122.7(11) . .
C14 C15 H15 118.7 . .
C10 C15 H15 118.7 . .
C14 C13 C12 119.9(12) . .
C14 C13 H13 120.0 . .
C12 C13 H13 120.0 . .
C13 C14 C15 118.4(13) . .
C13 C14 H14 120.8 . .
C15 C14 H14 120.8 . .
C13 C12 C11 122.8(12) . .
C13 C12 H12 118.6 . .
C11 C12 H12 118.6 . .
C24 C25 C26 107.1(11) . .
C24 C25 H25 126.5 . .
C26 C25 H25 126.5 . .
N2 C9 C8 113.3(9) . .
N2 C9 H9 123.4 . .
C8 C9 H9 123.4 . .
N1 C1 C2 108.5(10) . .
N1 C1 H1 125.8 . .
C2 C1 H1 125.8 . .
C2 C3 C4 107.4(9) . .
C2 C3 H3 126.3 . .
C4 C3 H3 126.3 . .
O2 C38 C39 107.5(9) . .
O2 C38 H38A 110.2 . .
C39 C38 H38A 110.2 . .
O2 C38 H38B 110.2 . .
C39 C38 H38B 110.2 . .
H38A C38 H38B 108.5 . .
N5 C31 C30 113.5(12) . .
N5 C31 H31 123.3 . .
C30 C31 H31 123.3 . .
C3 C2 C1 108.9(9) . .
C3 C2 H2 125.6 . .
C1 C2 H2 125.6 . .
O1 C16 C17 109.7(10) . .
O1 C16 H16A 109.7 . .
C17 C16 H16A 109.7 . .
O1 C16 H16B 109.7 . .
C17 C16 H16B 109.7 . .
H16A C16 H16B 108.2 . .
C33 C34 C35 117.5(12) . .
C33 C34 H34 121.2 . .
C35 C34 H34 121.2 . .
C30 C29 C28 106.7(12) . .
C30 C29 H29 126.7 . .
C28 C29 H29 126.7 . .
C17 C17 C16 114.5(15) 2_476 .
C17 C17 H17A 108.6 2_476 .
C16 C17 H17A 108.6 . .
C17 C17 H17B 108.6 2_476 .
C16 C17 H17B 108.6 . .
H17A C17 H17B 107.6 . .
N3 C21 C22 112.5(12) . .
N3 C21 H21A 109.1 . .
C22 C21 H21A 109.1 . .
N3 C21 H21B 109.1 . .
C22 C21 H21B 109.1 . .
H21A C21 H21B 107.8 . .
C25 C24 C23 106.6(11) . .
C25 C24 H24 126.7 . .
C23 C24 H24 126.7 . .
C20 C19 N3 107.3(12) . .
C20 C19 H19A 110.2 . .
N3 C19 H19A 110.2 . .
C20 C19 H19B 110.2 . .
N3 C19 H19B 110.2 . .
H19A C19 H19B 108.5 . .
C31 C30 C29 106.1(12) . .
C31 C30 H30 126.9 . .
C29 C30 H30 126.9 . .
C36 C35 C34 122.1(13) . .
C36 C35 H35 118.9 . .
C34 C35 H35 118.9 . .
N6 C43 C44 110.1(10) . .
N6 C43 H43A 109.6 . .
C44 C43 H43A 109.6 . .
N6 C43 H43B 109.6 . .
C44 C43 H43B 109.6 . .
H43A C43 H43B 108.2 . .
N6 C41 C42 110.6(12) . .
N6 C41 H41A 109.5 . .
C42 C41 H41A 109.5 . .
N6 C41 H41B 109.5 . .
C42 C41 H41B 109.5 . .
H41A C41 H41B 108.1 . .
C38 C39 C39 111.5(12) . 2_667
C38 C39 H39A 109.3 . .
C39 C39 H39A 109.3 2_667 .
C38 C39 H39B 109.3 . .
C39 C39 H39B 109.3 2_667 .
H39A C39 H39B 108.0 . .
C21 C22 H22A 109.5 . .
C21 C22 H22B 109.5 . .
H22A C22 H22B 109.5 . .
C21 C22 H22C 109.5 . .
H22A C22 H22C 109.5 . .
H22B C22 H22C 109.5 . .
C19 C20 H20A 109.5 . .
C19 C20 H20B 109.5 . .
H20A C20 H20B 109.5 . .
C19 C20 H20C 109.5 . .
H20A C20 H20C 109.5 . .
H20B C20 H20C 109.5 . .
C41 C42 H42A 109.5 . .
C41 C42 H42B 109.5 . .
H42A C42 H42B 109.5 . .
C41 C42 H42C 109.5 . .
H42A C42 H42C 109.5 . .
H42B C42 H42C 109.5 . .
C43 C44 H44A 109.5 . .
C43 C44 H44B 109.5 . .
H44A C44 H44B 109.5 . .
C43 C44 H44C 109.5 . .
H44A C44 H44C 109.5 . .
H44B C44 H44C 109.5 . .
C35 C36 C37 118.8(12) . .
C35 C36 H36 120.6 . .
C37 C36 H36 120.6 . .

loop_
_geom_bond_atom_site_label_1
_geom_bond_atom_site_label_2
_geom_bond_distance
_geom_bond_site_symmetry_2
Ni1 N2 1.882(8) .
Ni1 N1 1.903(6) .
Ni1 S2 2.182(3) .
Ni1 S1 2.208(3) .
Ni2 N5 1.878(9) .
Ni2 N4 1.891(8) .
Ni2 S3 2.195(4) .
Ni2 S4 2.200(3) .
S1 C18 1.710(9) .
S3 C40 1.729(10) .
S4 C40 1.736(13) .
S2 C18 1.701(12) .
O1 C11 1.360(12) .
O1 C16 1.431(12) .
O2 C33 1.379(11) .
O2 C38 1.425(11) .
N5 C31 1.314(12) .
N5 C28 1.399(12) .
N1 C1 1.366(11) .
N1 C4 1.383(11) .
N4 C23 1.340(12) .
N4 C26 1.382(12) .
N2 C9 1.332(11) .
N2 C6 1.402(11) .
N3 C18 1.309(12) .
N3 C21 1.444(14) .
N3 C19 1.515(13) .
C5 C6 1.391(11) .
C5 C4 1.394(12) .
C5 C10 1.492(13) .
N6 C40 1.313(13) .
N6 C43 1.464(12) .
N6 C41 1.481(15) .
C26 C27 1.382(13) .
C26 C25 1.397(14) .
C4 C3 1.402(11) .
C27 C28 1.374(13) .
C27 C32 1.463(13) .
C11 C10 1.378(14) .
C11 C12 1.394(14) .
C10 C15 1.396(14) .
C6 C7 1.408(13) .
C32 C33 1.389(13) .
C32 C37 1.391(12) .
C8 C7 1.355(12) .
C8 C9 1.386(14) .
C8 H8 0.9300 .
C28 C29 1.385(14) .
C33 C34 1.377(14) .
C23 C24 1.414(13) .
C23 H23 0.9300 .
C37 C36 1.378(15) .
C37 H37 0.9300 .
C7 H7 0.9300 .
C15 C14 1.380(14) .
C15 H15 0.9300 .
C13 C14 1.357(15) .
C13 C12 1.356(15) .
C13 H13 0.9300 .
C14 H14 0.9300 .
C12 H12 0.9300 .
C25 C24 1.346(14) .
C25 H25 0.9300 .
C9 H9 0.9300 .
C1 C2 1.392(13) .
C1 H1 0.9300 .
C3 C2 1.338(14) .
C3 H3 0.9300 .
C38 C39 1.512(13) .
C38 H38A 0.9700 .
C38 H38B 0.9700 .
C31 C30 1.357(15) .
C31 H31 0.9300 .
C2 H2 0.9300 .
C16 C17 1.512(15) .
C16 H16A 0.9700 .
C16 H16B 0.9700 .
C34 C35 1.406(15) .
C34 H34 0.9300 .
C29 C30 1.376(14) .
C29 H29 0.9300 .
C17 C17 1.41(2) 2_476
C17 H17A 0.9700 .
C17 H17B 0.9700 .
C21 C22 1.492(16) .
C21 H21A 0.9700 .
C21 H21B 0.9700 .
C24 H24 0.9300 .
C19 C20 1.411(16) .
C19 H19A 0.9700 .
C19 H19B 0.9700 .
C30 H30 0.9300 .
C35 C36 1.349(16) .
C35 H35 0.9300 .
C43 C44 1.494(15) .
C43 H43A 0.9700 .
C43 H43B 0.9700 .
C41 C42 1.536(18) .
C41 H41A 0.9700 .
C41 H41B 0.9700 .
C39 C39 1.517(18) 2_667
C39 H39A 0.9700 .
C39 H39B 0.9700 .
C22 H22A 0.9600 .
C22 H22B 0.9600 .
C22 H22C 0.9600 .
C20 H20A 0.9600 .
C20 H20B 0.9600 .
C20 H20C 0.9600 .
C42 H42A 0.9600 .
C42 H42B 0.9600 .
C42 H42C 0.9600 .
C44 H44A 0.9600 .
C44 H44B 0.9600 .
C44 H44C 0.9600 .
C36 H36 0.9300 .
